data_7015306
loop_
_publ_author_name
'Xiao, Zhiyin'
'Wei, Zhenhong'
'Long, Li'
'Wang, Yongli'
'Evans, David J.'
'Liu, Xiaoming'

_publ_section_title
;
 Diiron carbonyl complexes possessing a {Fe(II)Fe(II)} core: synthesis,
 characterisation, and electrochemical investigation.
;
_journal_issue 16
_journal_name_full 'Dalton transactions (Cambridge, England : 2003)'
_journal_page_first 4291
_journal_page_last 4299
_journal_paper_doi 10.1039/c0dt01465f
_journal_volume 40
_journal_year 2011
_chemical_formula_moiety 'C11 H15 Fe2 I O5 S3'
_chemical_formula_sum 'C11 H15 Fe2 I O5 S3'
_chemical_formula_weight 562.04
_chemical_name_common 'Complex 4'
_chemical_name_systematic
;
?
;
_space_group_IT_number 61
_symmetry_cell_setting orthorhombic
_symmetry_space_group_name_Hall '-P 2ac 2ab'
_symmetry_space_group_name_H-M 'P b c a'
_atom_sites_solution_hydrogens geom
_atom_sites_solution_primary direct
_atom_sites_solution_secondary difmap
_audit_creation_method SHELXL-97
_cell_angle_alpha 90.00
_cell_angle_beta 90.00
_cell_angle_gamma 90.00
_cell_formula_units_Z 16
_cell_length_a 15.888(2)
_cell_length_b 17.307(3)
_cell_length_c 28.582(4)
_cell_measurement_reflns_used 5689
_cell_measurement_temperature 295(2)
_cell_measurement_theta_max 28.24
_cell_measurement_theta_min 2.35
_cell_volume 7859(2)
_computing_cell_refinement
;
Bruker 98 APEX2
;
_computing_data_collection
;
Bruker 98 APEX2
;
_computing_data_reduction
;
Bruker 98 APEX2
;
_computing_molecular_graphics 'SHELXL-97 (Sheldrick, 1997)'
_computing_publication_material 'SHELXL-97 (Sheldrick, 1997)'
_computing_structure_refinement 'SHELXL-97 (Sheldrick, 1997)'
_computing_structure_solution 'SHELXS-97 (Sheldrick, 1990)'
_diffrn_ambient_temperature 295(2)
_diffrn_measured_fraction_theta_full 0.978
_diffrn_measured_fraction_theta_max 0.978
_diffrn_measurement_device_type 'Bruker Apex-II CCD diffractometer'
_diffrn_measurement_method 'Thin slice \f and \w scans'
_diffrn_radiation_monochromator graphite
_diffrn_radiation_source 'fine-focus sealed tube'
_diffrn_radiation_type MoK\a
_diffrn_radiation_wavelength 0.71073
_diffrn_reflns_av_R_equivalents 0.0563
_diffrn_reflns_av_sigmaI/netI 0.0559
_diffrn_reflns_limit_h_max 21
_diffrn_reflns_limit_h_min -20
_diffrn_reflns_limit_k_max 22
_diffrn_reflns_limit_k_min -23
_diffrn_reflns_limit_l_max 38
_diffrn_reflns_limit_l_min -35
_diffrn_reflns_number 57208
_diffrn_reflns_theta_full 28.44
_diffrn_reflns_theta_max 28.44
_diffrn_reflns_theta_min 1.88
_diffrn_standards_decay_% none
_diffrn_standards_interval_count 0
_diffrn_standards_interval_time 0
_diffrn_standards_number 0
_exptl_absorpt_coefficient_mu 3.380
_exptl_absorpt_correction_T_max 0.509
_exptl_absorpt_correction_T_min 0.377
_exptl_absorpt_correction_type empirical
_exptl_absorpt_process_details 'SADABS, v2.10 (Sheldrick, G.M., 2003)'
_exptl_crystal_colour brown
_exptl_crystal_density_diffrn 1.900
_exptl_crystal_density_method 'not measured'
_exptl_crystal_description block
_exptl_crystal_F_000 4384.0
_exptl_crystal_size_max 0.30
_exptl_crystal_size_mid 0.25
_exptl_crystal_size_min 0.20
_refine_diff_density_max 1.099
_refine_diff_density_min -0.531
_refine_diff_density_rms 0.080
_refine_ls_extinction_coef 0.0954
_refine_ls_extinction_method SHELXL
_refine_ls_goodness_of_fit_ref 1.002
_refine_ls_hydrogen_treatment constr
_refine_ls_matrix_type full
_refine_ls_number_parameters 403
_refine_ls_number_reflns 9695
_refine_ls_number_restraints 0
_refine_ls_restrained_S_all 1.002
_refine_ls_R_factor_all 0.0751
_refine_ls_R_factor_gt 0.0348
_refine_ls_shift/su_max 0.002
_refine_ls_shift/su_mean 0.000
_refine_ls_structure_factor_coef Fsqd
_refine_ls_weighting_details 'calc w=1/[\s^2^(Fo^2^)+(0.0315P)^2^+3.2783P] where P=(Fo^2^+2Fc^2^)/3'
_refine_ls_weighting_scheme calc
_refine_ls_wR_factor_gt 0.0803
_refine_ls_wR_factor_ref 0.0935
_reflns_number_gt 5843
_reflns_number_total 9907
_reflns_threshold_expression >2sigma(I)
_cod_data_source_file c0dt01465f.txt
_cod_data_source_block bak1
_cod_depositor_comments
;
The following automatic conversions were performed:
'_symmetry_cell_setting' value 'Orthorhombic' changed to 'orthorhombic'
according to '/home/saulius/struct/CIF-dictionaries/cif_core.dic'
dictionary named 'cif_core.dic' version 2.4.1 from 2010-06-29.

Automatic conversion script
Id: cif_fix_enum 1555 2011-01-17 13:19:09Z saulius 
;
_cod_database_code 7015306

loop_
_symmetry_equiv_pos_as_xyz
'x, y, z'
'-x+1/2, -y, z+1/2'
'-x, y+1/2, -z+1/2'
'x+1/2, -y+1/2, -z'
'-x, -y, -z'
'x-1/2, y, -z-1/2'
'x, -y-1/2, z-1/2'
'-x-1/2, y-1/2, z'

loop_
_atom_site_label
_atom_site_type_symbol
_atom_site_fract_x
_atom_site_fract_y
_atom_site_fract_z
_atom_site_U_iso_or_equiv
_atom_site_adp_type
_atom_site_occupancy
_atom_site_symmetry_multiplicity
_atom_site_calc_flag
_atom_site_refinement_flags
_atom_site_disorder_assembly
_atom_site_disorder_group
Fe2 Fe 1.01697(3) -0.02908(3) 0.793193(19) 0.04800(14) Uani 1 1 d . . .
Fe1 Fe 0.95936(3) 0.03053(3) 0.696422(19) 0.04772(14) Uani 1 1 d . . .
Fe3 Fe 1.23943(3) 0.16138(3) 0.52029(2) 0.05356(15) Uani 1 1 d . . .
Fe4 Fe 1.26993(4) 0.29252(3) 0.449805(19) 0.05112(14) Uani 1 1 d . . .
S1 S 0.90561(6) 0.04935(6) 0.77099(4) 0.0530(2) Uani 1 1 d . . .
I1 I 0.807738(17) 0.016142(18) 0.658433(11) 0.07089(11) Uani 1 1 d . . .
S5 S 1.14873(6) 0.23317(6) 0.47666(4) 0.0561(3) Uani 1 1 d . . .
S3 S 0.97219(6) -0.09456(5) 0.72652(4) 0.0508(2) Uani 1 1 d . . .
S2 S 1.08184(6) 0.04492(5) 0.73698(3) 0.0488(2) Uani 1 1 d . . .
S6 S 1.31686(6) 0.16527(6) 0.45011(4) 0.0564(3) Uani 1 1 d . . .
S4 S 1.30732(6) 0.27873(6) 0.52738(3) 0.0523(2) Uani 1 1 d . . .
I2 I 1.35321(2) 0.089852(19) 0.572714(11) 0.07519(11) Uani 1 1 d . . .
C8 C 1.2048(3) 0.0323(3) 0.66976(17) 0.0826(15) Uani 1 1 d . . .
H8A H 1.1647 0.0328 0.6446 0.124 Uiso 1 1 calc R . .
H8B H 1.2554 0.0070 0.6596 0.124 Uiso 1 1 calc R . .
H8C H 1.2175 0.0844 0.6788 0.124 Uiso 1 1 calc R . .
C10 C 0.8779(3) -0.2216(3) 0.7539(2) 0.0897(16) Uani 1 1 d . . .
H10A H 0.9120 -0.2510 0.7326 0.135 Uiso 1 1 calc R . .
H10B H 0.8231 -0.2446 0.7562 0.135 Uiso 1 1 calc R . .
H10C H 0.9040 -0.2211 0.7842 0.135 Uiso 1 1 calc R . .
C5 C 0.9492(3) -0.0808(3) 0.83313(16) 0.0655(11) Uani 1 1 d . . .
C6 C 0.8537(3) 0.2015(3) 0.7768(2) 0.0934(17) Uani 1 1 d . . .
H6A H 0.8430 0.1938 0.7441 0.140 Uiso 1 1 calc R . .
H6B H 0.8704 0.2541 0.7821 0.140 Uiso 1 1 calc R . .
H6C H 0.8035 0.1906 0.7943 0.140 Uiso 1 1 calc R . .
O5 O 0.9064(3) -0.1132(2) 0.85745(13) 0.1043(12) Uani 1 1 d . . .
C11 C 0.8697(2) -0.1397(2) 0.73614(17) 0.0657(12) Uani 1 1 d . . .
H11A H 0.8381 -0.1094 0.7587 0.079 Uiso 1 1 calc R . .
H11B H 0.8384 -0.1399 0.7070 0.079 Uiso 1 1 calc R . .
C3 C 1.0556(3) 0.0369(3) 0.83726(15) 0.0592(10) Uani 1 1 d . . .
C9 C 1.1682(2) -0.0107(3) 0.71101(15) 0.0596(10) Uani 1 1 d . . .
H9A H 1.2117 -0.0192 0.7343 0.072 Uiso 1 1 calc R . .
H9B H 1.1476 -0.0607 0.7008 0.072 Uiso 1 1 calc R . .
C1 C 0.9582(2) 0.1289(3) 0.67922(15) 0.0577(10) Uani 1 1 d . . .
C7 C 0.9240(3) 0.1474(2) 0.79262(16) 0.0679(12) Uani 1 1 d . . .
H7A H 0.9267 0.1468 0.8265 0.081 Uiso 1 1 calc R . .
H7B H 0.9776 0.1661 0.7809 0.081 Uiso 1 1 calc R . .
C2 C 0.9999(3) -0.0005(2) 0.64130(17) 0.0593(10) Uani 1 1 d . . .
C4 C 1.1027(3) -0.0977(2) 0.79941(14) 0.0551(10) Uani 1 1 d . . .
C21 C 1.4673(3) 0.0857(3) 0.4544(2) 0.0933(17) Uani 1 1 d . . .
H21A H 1.4451 0.0529 0.4785 0.140 Uiso 1 1 calc R . .
H21B H 1.5274 0.0883 0.4572 0.140 Uiso 1 1 calc R . .
H21C H 1.4527 0.0649 0.4243 0.140 Uiso 1 1 calc R . .
C19 C 1.0418(3) 0.2221(3) 0.4004(2) 0.0910(16) Uani 1 1 d . . .
H19A H 0.9979 0.2443 0.4192 0.136 Uiso 1 1 calc R . .
H19B H 1.0175 0.1897 0.3767 0.136 Uiso 1 1 calc R . .
H19C H 1.0736 0.2627 0.3858 0.136 Uiso 1 1 calc R . .
C16 C 1.2480(3) 0.2816(2) 0.38780(18) 0.0650(11) Uani 1 1 d . . .
C17 C 1.2842(3) 0.3316(4) 0.61583(17) 0.0955(17) Uani 1 1 d . . .
H17A H 1.2719 0.2795 0.6251 0.143 Uiso 1 1 calc R . .
H17B H 1.2568 0.3670 0.6368 0.143 Uiso 1 1 calc R . .
H17C H 1.3439 0.3399 0.6169 0.143 Uiso 1 1 calc R . .
C22 C 1.4311(3) 0.1645(2) 0.45926(16) 0.0672(12) Uani 1 1 d . . .
H22A H 1.4575 0.1986 0.4367 0.081 Uiso 1 1 calc R . .
H22B H 1.4435 0.1842 0.4903 0.081 Uiso 1 1 calc R . .
C13 C 1.1932(3) 0.0697(3) 0.50767(18) 0.0729(13) Uani 1 1 d . . .
C20 C 1.0995(3) 0.1743(3) 0.43121(16) 0.0738(13) Uani 1 1 d . . .
H20A H 1.1429 0.1508 0.4121 0.089 Uiso 1 1 calc R . .
H20B H 1.0673 0.1332 0.4457 0.089 Uiso 1 1 calc R . .
C15 C 1.3726(3) 0.3369(3) 0.44134(15) 0.0629(11) Uani 1 1 d . . .
C14 C 1.2154(3) 0.3834(3) 0.45587(15) 0.0618(11) Uani 1 1 d . . .
C18 C 1.2527(3) 0.3450(2) 0.56644(15) 0.0659(11) Uani 1 1 d . . .
H18A H 1.2635 0.3979 0.5571 0.079 Uiso 1 1 calc R . .
H18B H 1.1925 0.3359 0.5650 0.079 Uiso 1 1 calc R . .
C12 C 1.1745(3) 0.1735(3) 0.57042(18) 0.0711(12) Uani 1 1 d . . .
O2 O 1.0255(2) -0.0205(2) 0.60599(12) 0.0831(10) Uani 1 1 d . . .
O4 O 1.1535(2) -0.14298(18) 0.80319(13) 0.0820(10) Uani 1 1 d . . .
O3 O 1.0814(2) 0.0791(2) 0.86396(12) 0.0819(9) Uani 1 1 d . . .
O1 O 0.9588(2) 0.19216(19) 0.66795(11) 0.0796(9) Uani 1 1 d . . .
O7 O 1.1598(3) 0.0131(2) 0.49992(16) 0.1044(13) Uani 1 1 d . . .
O6 O 1.1313(2) 0.1825(2) 0.60144(13) 0.0947(11) Uani 1 1 d . . .
O8 O 1.1778(2) 0.4391(2) 0.46049(13) 0.0871(10) Uani 1 1 d . . .
O10 O 1.2356(2) 0.2715(2) 0.34950(12) 0.0882(10) Uani 1 1 d . . .
O9 O 1.4364(2) 0.3641(2) 0.43874(13) 0.0886(10) Uani 1 1 d . . .

loop_
_atom_site_aniso_label
_atom_site_aniso_U_11
_atom_site_aniso_U_22
_atom_site_aniso_U_33
_atom_site_aniso_U_23
_atom_site_aniso_U_13
_atom_site_aniso_U_12
Fe2 0.0422(3) 0.0544(3) 0.0474(3) 0.0050(2) 0.0001(2) -0.0018(2)
Fe1 0.0409(3) 0.0534(3) 0.0489(3) 0.0043(2) -0.0023(2) -0.0012(2)
Fe3 0.0525(3) 0.0514(3) 0.0568(4) 0.0028(3) 0.0044(3) 0.0048(3)
Fe4 0.0551(3) 0.0511(3) 0.0471(3) -0.0016(2) 0.0008(3) 0.0005(3)
S1 0.0429(5) 0.0568(6) 0.0592(6) 0.0045(4) 0.0060(5) 0.0040(4)
I1 0.04974(16) 0.0837(2) 0.0793(2) 0.01974(15) -0.01792(14) -0.00506(14)
S5 0.0502(5) 0.0528(6) 0.0651(7) -0.0019(5) -0.0010(5) 0.0027(4)
S3 0.0427(5) 0.0513(5) 0.0585(6) 0.0000(4) -0.0042(4) -0.0021(4)
S2 0.0417(5) 0.0550(5) 0.0496(6) 0.0027(4) 0.0002(4) -0.0055(4)
S6 0.0580(6) 0.0575(6) 0.0539(6) -0.0072(5) 0.0016(5) 0.0065(5)
S4 0.0534(5) 0.0563(6) 0.0471(6) -0.0057(4) 0.0014(5) 0.0027(5)
I2 0.0737(2) 0.0880(2) 0.0639(2) 0.01583(15) 0.00331(15) 0.02026(16)
C8 0.060(3) 0.120(4) 0.068(3) 0.017(3) 0.012(2) -0.017(3)
C10 0.078(3) 0.065(3) 0.127(5) 0.016(3) -0.004(3) -0.012(3)
C5 0.058(3) 0.079(3) 0.060(3) 0.005(2) 0.002(2) -0.008(2)
C6 0.109(4) 0.070(3) 0.101(4) 0.011(3) 0.021(3) 0.031(3)
O5 0.096(3) 0.133(3) 0.084(3) 0.024(2) 0.023(2) -0.038(2)
C11 0.048(2) 0.061(3) 0.089(3) 0.008(2) -0.010(2) -0.0110(19)
C3 0.056(2) 0.069(3) 0.052(3) 0.003(2) -0.001(2) 0.003(2)
C9 0.039(2) 0.082(3) 0.059(3) 0.007(2) 0.0032(19) -0.0001(19)
C1 0.050(2) 0.069(3) 0.054(3) 0.004(2) -0.0012(19) -0.002(2)
C7 0.078(3) 0.060(3) 0.065(3) -0.003(2) 0.011(2) 0.009(2)
C2 0.050(2) 0.063(3) 0.065(3) 0.003(2) -0.007(2) -0.0024(19)
C4 0.051(2) 0.059(2) 0.054(3) 0.0020(18) -0.004(2) -0.009(2)
C21 0.084(4) 0.094(4) 0.102(4) -0.007(3) 0.017(3) 0.018(3)
C19 0.074(3) 0.089(4) 0.109(5) 0.000(3) -0.028(3) -0.006(3)
C16 0.071(3) 0.063(3) 0.061(3) -0.001(2) -0.002(2) 0.001(2)
C17 0.085(3) 0.142(5) 0.059(3) -0.029(3) 0.000(3) 0.009(3)
C22 0.060(3) 0.065(3) 0.077(3) -0.005(2) 0.010(2) 0.012(2)
C13 0.071(3) 0.065(3) 0.083(3) 0.011(2) -0.001(3) 0.006(2)
C20 0.074(3) 0.063(3) 0.085(3) -0.007(2) -0.021(3) -0.008(2)
C15 0.069(3) 0.064(3) 0.055(3) -0.002(2) 0.001(2) -0.003(2)
C14 0.069(3) 0.063(3) 0.053(3) 0.003(2) -0.009(2) -0.001(2)
C18 0.071(3) 0.067(3) 0.060(3) -0.014(2) 0.002(2) 0.008(2)
C12 0.064(3) 0.070(3) 0.080(4) 0.010(2) 0.005(3) 0.006(2)
O2 0.083(2) 0.105(3) 0.062(2) -0.0147(18) 0.0077(18) 0.0012(19)
O4 0.0632(19) 0.069(2) 0.114(3) 0.0110(18) -0.0164(18) 0.0115(17)
O3 0.086(2) 0.093(2) 0.067(2) -0.0162(18) -0.0133(18) -0.0014(19)
O1 0.095(2) 0.065(2) 0.079(2) 0.0177(17) 0.0025(18) 0.0008(17)
O7 0.103(3) 0.059(2) 0.151(4) 0.002(2) -0.004(3) -0.017(2)
O6 0.087(2) 0.114(3) 0.083(3) 0.014(2) 0.033(2) 0.015(2)
O8 0.101(3) 0.064(2) 0.096(3) -0.0068(18) -0.013(2) 0.0230(19)
O10 0.109(3) 0.099(3) 0.057(2) -0.0100(17) -0.010(2) 0.001(2)
O9 0.070(2) 0.100(3) 0.096(3) 0.009(2) 0.0108(19) -0.020(2)

loop_
_atom_type_symbol
_atom_type_description
_atom_type_scat_dispersion_real
_atom_type_scat_dispersion_imag
_atom_type_scat_source
C C 0.0033 0.0016 'International Tables Vol C Tables 4.2.6.8 and 6.1.1.4'
O O 0.0106 0.0060 'International Tables Vol C Tables 4.2.6.8 and 6.1.1.4'
S S 0.1246 0.1234 'International Tables Vol C Tables 4.2.6.8 and 6.1.1.4'
Fe Fe 0.3463 0.8444 'International Tables Vol C Tables 4.2.6.8 and 6.1.1.4'
I I -0.4742 1.8119 'International Tables Vol C Tables 4.2.6.8 and 6.1.1.4'
H H 0.0000 0.0000 'International Tables Vol C Tables 4.2.6.8 and 6.1.1.4'

loop_
_geom_angle_atom_site_label_1
_geom_angle_atom_site_label_2
_geom_angle_atom_site_label_3
_geom_angle
_geom_angle_site_symmetry_1
_geom_angle_site_symmetry_3
_geom_angle_publ_flag
C5 Fe2 C3 94.3(2) . . ?
C5 Fe2 C4 93.54(19) . . ?
C3 Fe2 C4 95.17(18) . . ?
C5 Fe2 S2 170.03(15) . . ?
C3 Fe2 S2 89.00(14) . . ?
C4 Fe2 S2 95.53(13) . . ?
C5 Fe2 S1 90.45(15) . . ?
C3 Fe2 S1 94.60(14) . . ?
C4 Fe2 S1 169.14(13) . . ?
S2 Fe2 S1 79.90(4) . . ?
C5 Fe2 S3 95.39(15) . . ?
C3 Fe2 S3 168.95(14) . . ?
C4 Fe2 S3 89.49(13) . . ?
S2 Fe2 S3 80.57(4) . . ?
S1 Fe2 S3 80.08(4) . . ?
C1 Fe1 C2 92.76(19) . . ?
C1 Fe1 S2 92.56(13) . . ?
C2 Fe1 S2 100.00(13) . . ?
C1 Fe1 S1 96.68(14) . . ?
C2 Fe1 S1 170.53(14) . . ?
S2 Fe1 S1 80.30(4) . . ?
C1 Fe1 S3 172.90(14) . . ?
C2 Fe1 S3 90.82(14) . . ?
S2 Fe1 S3 80.77(4) . . ?
S1 Fe1 S3 79.86(4) . . ?
C1 Fe1 I1 88.14(13) . . ?
C2 Fe1 I1 86.46(13) . . ?
S2 Fe1 I1 173.45(4) . . ?
S1 Fe1 I1 93.15(3) . . ?
S3 Fe1 I1 98.21(3) . . ?
C12 Fe3 C13 91.7(2) . . ?
C12 Fe3 S5 90.56(15) . . ?
C13 Fe3 S5 96.56(15) . . ?
C12 Fe3 S4 95.53(16) . . ?
C13 Fe3 S4 172.68(17) . . ?
S5 Fe3 S4 82.16(4) . . ?
C12 Fe3 S6 170.57(15) . . ?
C13 Fe3 S6 93.91(16) . . ?
S5 Fe3 S6 81.27(4) . . ?
S4 Fe3 S6 78.78(4) . . ?
C12 Fe3 I2 89.73(15) . . ?
C13 Fe3 I2 88.82(15) . . ?
S5 Fe3 I2 174.59(4) . . ?
S4 Fe3 I2 92.44(3) . . ?
S6 Fe3 I2 97.96(3) . . ?
C14 Fe4 C16 95.31(19) . . ?
C14 Fe4 C15 94.3(2) . . ?
C16 Fe4 C15 95.0(2) . . ?
C14 Fe4 S4 96.97(14) . . ?
C16 Fe4 S4 167.47(13) . . ?
C15 Fe4 S4 86.60(14) . . ?
C14 Fe4 S5 87.45(15) . . ?
C16 Fe4 S5 96.75(14) . . ?
C15 Fe4 S5 167.94(14) . . ?
S4 Fe4 S5 81.35(4) . . ?
C14 Fe4 S6 168.37(15) . . ?
C16 Fe4 S6 88.07(13) . . ?
C15 Fe4 S6 96.49(14) . . ?
S4 Fe4 S6 79.39(4) . . ?
S5 Fe4 S6 81.09(4) . . ?
C7 S1 Fe2 109.16(15) . . ?
C7 S1 Fe1 112.45(15) . . ?
Fe2 S1 Fe1 83.59(4) . . ?
C20 S5 Fe3 110.89(15) . . ?
C20 S5 Fe4 111.61(17) . . ?
Fe3 S5 Fe4 84.10(4) . . ?
C11 S3 Fe2 110.94(16) . . ?
C11 S3 Fe1 111.93(14) . . ?
Fe2 S3 Fe1 82.95(4) . . ?
C9 S2 Fe1 112.09(14) . . ?
C9 S2 Fe2 109.05(14) . . ?
Fe1 S2 Fe2 84.94(4) . . ?
C22 S6 Fe4 108.93(14) . . ?
C22 S6 Fe3 113.30(15) . . ?
Fe4 S6 Fe3 82.11(4) . . ?
C18 S4 Fe4 113.65(15) . . ?
C18 S4 Fe3 112.65(15) . . ?
Fe4 S4 Fe3 83.48(4) . . ?
C9 C8 H8A 109.5 . . ?
C9 C8 H8B 109.5 . . ?
H8A C8 H8B 109.5 . . ?
C9 C8 H8C 109.5 . . ?
H8A C8 H8C 109.5 . . ?
H8B C8 H8C 109.5 . . ?
C11 C10 H10A 109.5 . . ?
C11 C10 H10B 109.5 . . ?
H10A C10 H10B 109.5 . . ?
C11 C10 H10C 109.5 . . ?
H10A C10 H10C 109.5 . . ?
H10B C10 H10C 109.5 . . ?
O5 C5 Fe2 179.0(5) . . ?
C7 C6 H6A 109.5 . . ?
C7 C6 H6B 109.5 . . ?
H6A C6 H6B 109.5 . . ?
C7 C6 H6C 109.5 . . ?
H6A C6 H6C 109.5 . . ?
H6B C6 H6C 109.5 . . ?
C10 C11 S3 112.0(3) . . ?
C10 C11 H11A 109.2 . . ?
S3 C11 H11A 109.2 . . ?
C10 C11 H11B 109.2 . . ?
S3 C11 H11B 109.2 . . ?
H11A C11 H11B 107.9 . . ?
O3 C3 Fe2 178.1(4) . . ?
C8 C9 S2 110.2(3) . . ?
C8 C9 H9A 109.6 . . ?
S2 C9 H9A 109.6 . . ?
C8 C9 H9B 109.6 . . ?
S2 C9 H9B 109.6 . . ?
H9A C9 H9B 108.1 . . ?
O1 C1 Fe1 178.9(4) . . ?
C6 C7 S1 110.6(3) . . ?
C6 C7 H7A 109.5 . . ?
S1 C7 H7A 109.5 . . ?
C6 C7 H7B 109.5 . . ?
S1 C7 H7B 109.5 . . ?
H7A C7 H7B 108.1 . . ?
O2 C2 Fe1 179.7(4) . . ?
O4 C4 Fe2 176.9(4) . . ?
C22 C21 H21A 109.5 . . ?
C22 C21 H21B 109.5 . . ?
H21A C21 H21B 109.5 . . ?
C22 C21 H21C 109.5 . . ?
H21A C21 H21C 109.5 . . ?
H21B C21 H21C 109.5 . . ?
C20 C19 H19A 109.5 . . ?
C20 C19 H19B 109.5 . . ?
H19A C19 H19B 109.5 . . ?
C20 C19 H19C 109.5 . . ?
H19A C19 H19C 109.5 . . ?
H19B C19 H19C 109.5 . . ?
O10 C16 Fe4 177.0(4) . . ?
C18 C17 H17A 109.5 . . ?
C18 C17 H17B 109.5 . . ?
H17A C17 H17B 109.5 . . ?
C18 C17 H17C 109.5 . . ?
H17A C17 H17C 109.5 . . ?
H17B C17 H17C 109.5 . . ?
C21 C22 S6 112.1(3) . . ?
C21 C22 H22A 109.2 . . ?
S6 C22 H22A 109.2 . . ?
C21 C22 H22B 109.2 . . ?
S6 C22 H22B 109.2 . . ?
H22A C22 H22B 107.9 . . ?
O7 C13 Fe3 176.4(4) . . ?
C19 C20 S5 111.5(3) . . ?
C19 C20 H20A 109.3 . . ?
S5 C20 H20A 109.3 . . ?
C19 C20 H20B 109.3 . . ?
S5 C20 H20B 109.3 . . ?
H20A C20 H20B 108.0 . . ?
O9 C15 Fe4 176.1(4) . . ?
O8 C14 Fe4 176.9(4) . . ?
C17 C18 S4 108.5(3) . . ?
C17 C18 H18A 110.0 . . ?
S4 C18 H18A 110.0 . . ?
C17 C18 H18B 110.0 . . ?
S4 C18 H18B 110.0 . . ?
H18A C18 H18B 108.4 . . ?
O6 C12 Fe3 177.7(4) . . ?

loop_
_geom_bond_atom_site_label_1
_geom_bond_atom_site_label_2
_geom_bond_distance
_geom_bond_site_symmetry_2
_geom_bond_publ_flag
Fe2 C5 1.807(5) . ?
Fe2 C3 1.808(5) . ?
Fe2 C4 1.816(5) . ?
Fe2 S2 2.2986(11) . ?
Fe2 S1 2.3186(11) . ?
Fe2 S3 2.3285(12) . ?
Fe1 C1 1.772(5) . ?
Fe1 C2 1.785(5) . ?
Fe1 S2 2.2789(11) . ?
Fe1 S1 2.3190(12) . ?
Fe1 S3 2.3385(11) . ?
Fe1 I1 2.6541(7) . ?
Fe3 C12 1.778(5) . ?
Fe3 C13 1.785(5) . ?
Fe3 S5 2.2751(12) . ?
Fe3 S4 2.3085(12) . ?
Fe3 S6 2.3542(12) . ?
Fe3 I2 2.6544(7) . ?
Fe4 C14 1.804(5) . ?
Fe4 C16 1.816(5) . ?
Fe4 C15 1.819(5) . ?
Fe4 S4 2.3079(12) . ?
Fe4 S5 2.3135(12) . ?
Fe4 S6 2.3252(12) . ?
S1 C7 1.829(4) . ?
S5 C20 1.827(4) . ?
S3 C11 1.827(4) . ?
S2 C9 1.834(4) . ?
S6 C22 1.833(4) . ?
S4 C18 1.821(4) . ?
C8 C9 1.510(6) . ?
C8 H8A 0.9600 . ?
C8 H8B 0.9600 . ?
C8 H8C 0.9600 . ?
C10 C11 1.511(6) . ?
C10 H10A 0.9600 . ?
C10 H10B 0.9600 . ?
C10 H10C 0.9600 . ?
C5 O5 1.123(5) . ?
C6 C7 1.527(6) . ?
C6 H6A 0.9600 . ?
C6 H6B 0.9600 . ?
C6 H6C 0.9600 . ?
C11 H11A 0.9700 . ?
C11 H11B 0.9700 . ?
C3 O3 1.132(5) . ?
C9 H9A 0.9700 . ?
C9 H9B 0.9700 . ?
C1 O1 1.141(5) . ?
C7 H7A 0.9700 . ?
C7 H7B 0.9700 . ?
C2 O2 1.142(5) . ?
C4 O4 1.130(5) . ?
C21 C22 1.488(6) . ?
C21 H21A 0.9600 . ?
C21 H21B 0.9600 . ?
C21 H21C 0.9600 . ?
C19 C20 1.516(6) . ?
C19 H19A 0.9600 . ?
C19 H19B 0.9600 . ?
C19 H19C 0.9600 . ?
C16 O10 1.126(5) . ?
C17 C18 1.516(6) . ?
C17 H17A 0.9600 . ?
C17 H17B 0.9600 . ?
C17 H17C 0.9600 . ?
C22 H22A 0.9700 . ?
C22 H22B 0.9700 . ?
C13 O7 1.137(5) . ?
C20 H20A 0.9700 . ?
C20 H20B 0.9700 . ?
C15 O9 1.121(5) . ?
C14 O8 1.141(5) . ?
C18 H18A 0.9700 . ?
C18 H18B 0.9700 . ?
C12 O6 1.132(5) . ?
